data_2230260
loop_
_publ_author_name
'Nithya, G.'
'Thanuja, B.'
'Chakkaravarthi, G.'
'Kanagam, Charles C.'

_publ_section_title
;
 2'-Chloro-4-methoxy-3-nitrobenzil
;
_journal_coeditor_code BT5555
_journal_issue 6
_journal_name_full 'Acta Crystallographica Section E'
_journal_page_first o1535
_journal_paper_doi 10.1107/S1600536811019532
_journal_volume 67
_journal_year 2011
_chemical_formula_iupac 'C15 H10 Cl N O5'
_chemical_formula_moiety 'C15 H10 Cl N O5'
_chemical_formula_sum 'C15 H10 Cl N O5'
_chemical_formula_weight 319.69
_chemical_name_common
;
2'-Chloro-4-methoxy-3-nitrobenzil
;
_chemical_name_systematic
;
1-(2-chlorophenyl)-2-(4-methoxy-3-nitrophenyl)ethane-1,2-dione
;
_space_group_IT_number 2
_symmetry_cell_setting triclinic
_symmetry_space_group_name_Hall '-P 1'
_symmetry_space_group_name_H-M 'P -1'
_atom_sites_solution_hydrogens geom
_atom_sites_solution_primary direct
_atom_sites_solution_secondary difmap
_audit_creation_method SHELXL-97
_cell_angle_alpha 74.8930(10)
_cell_angle_beta 74.809(2)
_cell_angle_gamma 68.5930(10)
_cell_formula_units_Z 2
_cell_length_a 7.8559(2)
_cell_length_b 8.1003(2)
_cell_length_c 12.4961(3)
_cell_measurement_reflns_used 8570
_cell_measurement_temperature 295(2)
_cell_measurement_theta_max 29.0
_cell_measurement_theta_min 2.7
_cell_volume 702.31(3)
_computing_cell_refinement 'SAINT (Bruker, 2004)'
_computing_data_collection 'APEX2 (Bruker, 2004)'
_computing_data_reduction 'SAINT (Bruker, 2004)'
_computing_molecular_graphics 'PLATON (Spek, 2009)'
_computing_publication_material 'SHELXL97 (Sheldrick, 2008)'
_computing_structure_refinement 'SHELXL97 (Sheldrick, 2008)'
_computing_structure_solution 'SHELXS97 (Sheldrick, 2008)'
_diffrn_ambient_temperature 295(2)
_diffrn_measured_fraction_theta_full 0.996
_diffrn_measured_fraction_theta_max 0.996
_diffrn_measurement_device_type 'Bruker Kappa APEXII'
_diffrn_measurement_method '\w and \f'
_diffrn_radiation_monochromator graphite
_diffrn_radiation_source 'fine-focus sealed tube'
_diffrn_radiation_type MoK\a
_diffrn_radiation_wavelength 0.71073
_diffrn_reflns_av_R_equivalents 0.0207
_diffrn_reflns_av_sigmaI/netI 0.0170
_diffrn_reflns_limit_h_max 10
_diffrn_reflns_limit_h_min -10
_diffrn_reflns_limit_k_max 10
_diffrn_reflns_limit_k_min -11
_diffrn_reflns_limit_l_max 17
_diffrn_reflns_limit_l_min -12
_diffrn_reflns_number 17487
_diffrn_reflns_theta_full 29.64
_diffrn_reflns_theta_max 29.64
_diffrn_reflns_theta_min 2.75
_diffrn_standards_decay_% 0
_diffrn_standards_interval_count 0
_diffrn_standards_interval_time 0
_diffrn_standards_number 0
_exptl_absorpt_coefficient_mu 0.296
_exptl_absorpt_correction_T_max 0.9432
_exptl_absorpt_correction_T_min 0.9165
_exptl_absorpt_correction_type multi-scan
_exptl_absorpt_process_details '(SADABS; Sheldrick, 1996)'
_exptl_crystal_colour colourless
_exptl_crystal_density_diffrn 1.512
_exptl_crystal_density_method 'not measured'
_exptl_crystal_description block
_exptl_crystal_F_000 328
_exptl_crystal_size_max 0.30
_exptl_crystal_size_mid 0.20
_exptl_crystal_size_min 0.20
_refine_diff_density_max 0.484
_refine_diff_density_min -0.408
_refine_ls_extinction_method none
_refine_ls_goodness_of_fit_ref 1.058
_refine_ls_hydrogen_treatment constr
_refine_ls_matrix_type full
_refine_ls_number_parameters 200
_refine_ls_number_reflns 3937
_refine_ls_number_restraints 0
_refine_ls_restrained_S_all 1.058
_refine_ls_R_factor_all 0.0537
_refine_ls_R_factor_gt 0.0423
_refine_ls_shift/su_max 0.000
_refine_ls_shift/su_mean 0.000
_refine_ls_structure_factor_coef Fsqd
_refine_ls_weighting_details 'calc w=1/[\s^2^(Fo^2^)+(0.0635P)^2^+0.1600P] where P=(Fo^2^+2Fc^2^)/3'
_refine_ls_weighting_scheme calc
_refine_ls_wR_factor_gt 0.1197
_refine_ls_wR_factor_ref 0.1282
_reflns_number_gt 3150
_reflns_number_total 3937
_reflns_threshold_expression I>2\s(I)
_cod_data_source_file bt5555.cif
_cod_data_source_block I
_cod_original_cell_volume 702.32(3)
_cod_database_code 2230260
_cod_database_fobs_code 2230260

loop_
_symmetry_equiv_pos_as_xyz
'x, y, z'
'-x, -y, -z'

loop_
_atom_site_type_symbol
_atom_site_label
_atom_site_fract_x
_atom_site_fract_y
_atom_site_fract_z
_atom_site_U_iso_or_equiv
_atom_site_adp_type
_atom_site_calc_flag
_atom_site_refinement_flags
_atom_site_occupancy
_atom_site_symmetry_multiplicity
_atom_site_disorder_assembly
_atom_site_disorder_group
Cl Cl1 0.15981(6) 0.62735(6) 0.72481(4) 0.06164(15) Uani d . 1 1 . .
O O1 0.66183(15) 0.31713(16) 0.83551(11) 0.0568(3) Uani d . 1 1 . .
O O2 0.39794(18) 0.70912(17) 0.88704(10) 0.0583(3) Uani d . 1 1 . .
O O3 0.82025(17) 0.96590(15) 0.40294(9) 0.0523(3) Uani d . 1 1 . .
O O4 0.5354(2) 1.23772(19) 0.64274(14) 0.0786(5) Uani d . 1 1 . .
O O5 0.7972(2) 1.19529(19) 0.52797(13) 0.0714(4) Uani d . 1 1 . .
N N1 0.6714(2) 1.14290(17) 0.58676(11) 0.0457(3) Uani d . 1 1 . .
C C1 0.17355(19) 0.45206(19) 0.83978(12) 0.0404(3) Uani d . 1 1 . .
C C2 0.0214(2) 0.3912(2) 0.88416(15) 0.0505(4) Uani d . 1 1 . .
H H2 -0.0877 0.4486 0.8552 0.061 Uiso calc R 1 1 . .
C C3 0.0327(2) 0.2455(2) 0.97122(17) 0.0571(4) Uani d . 1 1 . .
H H3 -0.0693 0.2046 1.0012 0.069 Uiso calc R 1 1 . .
C C4 0.1931(3) 0.1598(2) 1.01429(16) 0.0587(4) Uani d . 1 1 . .
H H4 0.1997 0.0611 1.0730 0.070 Uiso calc R 1 1 . .
C C5 0.3451(2) 0.2209(2) 0.96994(14) 0.0480(3) Uani d . 1 1 . .
H H5 0.4537 0.1627 0.9993 0.058 Uiso calc R 1 1 . .
C C6 0.33717(18) 0.36820(18) 0.88208(12) 0.0376(3) Uani d . 1 1 . .
C C7 0.50704(19) 0.4244(2) 0.83798(12) 0.0402(3) Uani d . 1 1 . .
C C8 0.4875(2) 0.6252(2) 0.81244(12) 0.0411(3) Uani d . 1 1 . .
C C9 0.59015(19) 0.70248(18) 0.70630(12) 0.0384(3) Uani d . 1 1 . .
C C10 0.59340(19) 0.87676(18) 0.69408(12) 0.0383(3) Uani d . 1 1 . .
H H10 0.5392 0.9386 0.7540 0.046 Uiso calc R 1 1 . .
C C11 0.67654(19) 0.95783(17) 0.59376(12) 0.0370(3) Uani d . 1 1 . .
C C12 0.7569(2) 0.87131(19) 0.50031(12) 0.0397(3) Uani d . 1 1 . .
C C13 0.7560(2) 0.6947(2) 0.51480(13) 0.0471(3) Uani d . 1 1 . .
H H13 0.8119 0.6315 0.4556 0.057 Uiso calc R 1 1 . .
C C14 0.6734(2) 0.61296(19) 0.61536(13) 0.0453(3) Uani d . 1 1 . .
H H14 0.6732 0.4958 0.6228 0.054 Uiso calc R 1 1 . .
C C15 0.8938(3) 0.8816(3) 0.30568(15) 0.0650(5) Uani d . 1 1 . .
H H15A 1.0008 0.7784 0.3192 0.098 Uiso calc R 1 1 . .
H H15B 0.9292 0.9660 0.2416 0.098 Uiso calc R 1 1 . .
H H15C 0.8008 0.8441 0.2911 0.098 Uiso calc R 1 1 . .

loop_
_atom_site_aniso_label
_atom_site_aniso_U_11
_atom_site_aniso_U_22
_atom_site_aniso_U_33
_atom_site_aniso_U_12
_atom_site_aniso_U_13
_atom_site_aniso_U_23
Cl1 0.0595(3) 0.0632(3) 0.0616(3) -0.0207(2) -0.0251(2) 0.0054(2)
O1 0.0354(5) 0.0565(7) 0.0711(8) -0.0172(5) -0.0089(5) 0.0038(6)
O2 0.0625(7) 0.0654(7) 0.0542(7) -0.0350(6) 0.0107(5) -0.0236(6)
O3 0.0677(7) 0.0483(6) 0.0396(5) -0.0255(5) 0.0027(5) -0.0083(4)
O4 0.0917(11) 0.0534(7) 0.0943(11) -0.0305(7) 0.0123(8) -0.0384(8)
O5 0.0858(10) 0.0603(8) 0.0791(9) -0.0483(7) 0.0052(7) -0.0153(7)
N1 0.0600(8) 0.0395(6) 0.0464(7) -0.0238(6) -0.0113(6) -0.0094(5)
C1 0.0379(7) 0.0413(7) 0.0461(7) -0.0148(6) -0.0065(5) -0.0128(6)
C2 0.0344(7) 0.0574(9) 0.0682(10) -0.0180(6) -0.0040(7) -0.0265(8)
C3 0.0434(8) 0.0594(10) 0.0749(11) -0.0309(7) 0.0117(8) -0.0246(9)
C4 0.0578(10) 0.0507(9) 0.0641(10) -0.0294(8) 0.0054(8) -0.0036(8)
C5 0.0434(7) 0.0443(8) 0.0538(9) -0.0187(6) -0.0059(6) -0.0013(6)
C6 0.0344(6) 0.0384(6) 0.0425(7) -0.0170(5) -0.0023(5) -0.0088(5)
C7 0.0368(7) 0.0461(7) 0.0403(7) -0.0199(6) -0.0060(5) -0.0035(6)
C8 0.0387(7) 0.0463(7) 0.0448(7) -0.0226(6) -0.0046(6) -0.0090(6)
C9 0.0385(6) 0.0377(7) 0.0431(7) -0.0180(5) -0.0054(5) -0.0080(5)
C10 0.0406(7) 0.0397(7) 0.0398(7) -0.0175(6) -0.0045(5) -0.0122(5)
C11 0.0419(7) 0.0333(6) 0.0414(7) -0.0174(5) -0.0090(5) -0.0070(5)
C12 0.0412(7) 0.0403(7) 0.0388(7) -0.0158(6) -0.0040(5) -0.0084(5)
C13 0.0570(9) 0.0404(7) 0.0447(8) -0.0172(7) 0.0010(6) -0.0173(6)
C14 0.0535(8) 0.0352(7) 0.0510(8) -0.0191(6) -0.0041(6) -0.0126(6)
C15 0.0772(12) 0.0696(11) 0.0423(8) -0.0258(10) 0.0097(8) -0.0175(8)

loop_
_atom_type_symbol
_atom_type_description
_atom_type_scat_dispersion_real
_atom_type_scat_dispersion_imag
_atom_type_scat_source
C C 0.0033 0.0016 'International Tables Vol C Tables 4.2.6.8 and 6.1.1.4'
H H 0.0000 0.0000 'International Tables Vol C Tables 4.2.6.8 and 6.1.1.4'
N N 0.0061 0.0033 'International Tables Vol C Tables 4.2.6.8 and 6.1.1.4'
O O 0.0106 0.0060 'International Tables Vol C Tables 4.2.6.8 and 6.1.1.4'
Cl Cl 0.1484 0.1585 'International Tables Vol C Tables 4.2.6.8 and 6.1.1.4'

loop_
_geom_angle_atom_site_label_1
_geom_angle_atom_site_label_2
_geom_angle_atom_site_label_3
_geom_angle_site_symmetry_1
_geom_angle_site_symmetry_3
_geom_angle
_geom_angle_publ_flag
C12 O3 C15 . . 118.41(13) ?
O5 N1 O4 . . 123.29(13) ?
O5 N1 C11 . . 119.95(13) ?
O4 N1 C11 . . 116.76(13) ?
C2 C1 C6 . . 120.96(14) ?
C2 C1 Cl1 . . 118.46(12) ?
C6 C1 Cl1 . . 120.49(11) ?
C3 C2 C1 . . 119.54(15) ?
C3 C2 H2 . . 120.2 ?
C1 C2 H2 . . 120.2 ?
C4 C3 C2 . . 120.65(14) ?
C4 C3 H3 . . 119.7 ?
C2 C3 H3 . . 119.7 ?
C3 C4 C5 . . 119.75(16) ?
C3 C4 H4 . . 120.1 ?
C5 C4 H4 . . 120.1 ?
C4 C5 C6 . . 120.75(16) ?
C4 C5 H5 . . 119.6 ?
C6 C5 H5 . . 119.6 ?
C1 C6 C5 . . 118.35(12) ?
C1 C6 C7 . . 124.05(13) ?
C5 C6 C7 . . 117.59(13) ?
O1 C7 C6 . . 122.20(13) ?
O1 C7 C8 . . 117.75(12) ?
C6 C7 C8 . . 119.31(12) ?
O2 C8 C9 . . 123.30(13) ?
O2 C8 C7 . . 116.30(13) ?
C9 C8 C7 . . 120.11(12) ?
C10 C9 C14 . . 118.62(13) ?
C10 C9 C8 . . 118.39(12) ?
C14 C9 C8 . . 122.86(12) ?
C11 C10 C9 . . 120.09(12) ?
C11 C10 H10 . . 120.0 ?
C9 C10 H10 . . 120.0 ?
C10 C11 C12 . . 122.04(12) ?
C10 C11 N1 . . 116.88(12) ?
C12 C11 N1 . . 121.04(12) ?
O3 C12 C13 . . 124.79(13) ?
O3 C12 C11 . . 118.04(12) ?
C13 C12 C11 . . 117.09(13) ?
C14 C13 C12 . . 120.92(13) ?
C14 C13 H13 . . 119.5 ?
C12 C13 H13 . . 119.5 ?
C13 C14 C9 . . 121.19(13) ?
C13 C14 H14 . . 119.4 ?
C9 C14 H14 . . 119.4 ?
O3 C15 H15A . . 109.5 ?
O3 C15 H15B . . 109.5 ?
H15A C15 H15B . . 109.5 ?
O3 C15 H15C . . 109.5 ?
H15A C15 H15C . . 109.5 ?
H15B C15 H15C . . 109.5 ?

loop_
_geom_bond_atom_site_label_1
_geom_bond_atom_site_label_2
_geom_bond_site_symmetry_2
_geom_bond_distance
_geom_bond_publ_flag
Cl1 C1 . 1.7315(16) ?
O1 C7 . 1.2072(18) ?
O2 C8 . 1.2098(18) ?
O3 C12 . 1.3379(17) ?
O3 C15 . 1.4329(19) ?
O4 N1 . 1.2288(19) ?
O5 N1 . 1.2081(18) ?
N1 C11 . 1.4649(17) ?
C1 C2 . 1.386(2) ?
C1 C6 . 1.387(2) ?
C2 C3 . 1.375(3) ?
C2 H2 . 0.9300 ?
C3 C4 . 1.371(3) ?
C3 H3 . 0.9300 ?
C4 C5 . 1.386(2) ?
C4 H4 . 0.9300 ?
C5 C6 . 1.390(2) ?
C5 H5 . 0.9300 ?
C6 C7 . 1.4894(18) ?
C7 C8 . 1.531(2) ?
C8 C9 . 1.4755(19) ?
C9 C10 . 1.3888(18) ?
C9 C14 . 1.392(2) ?
C10 C11 . 1.3727(19) ?
C10 H10 . 0.9300 ?
C11 C12 . 1.4039(19) ?
C12 C13 . 1.397(2) ?
C13 C14 . 1.375(2) ?
C13 H13 . 0.9300 ?
C14 H14 . 0.9300 ?
C15 H15A . 0.9600 ?
C15 H15B . 0.9600 ?
C15 H15C . 0.9600 ?

loop_
_geom_hbond_atom_site_label_D
_geom_hbond_atom_site_label_H
_geom_hbond_atom_site_label_A
_geom_hbond_site_symmetry_A
_geom_hbond_distance_DH
_geom_hbond_distance_HA
_geom_hbond_distance_DA
_geom_hbond_angle_DHA
_geom_hbond_publ_flag
C3 H3 O2 2_567 0.93 2.53 3.318(2) 143 y

loop_
_geom_torsion_atom_site_label_1
_geom_torsion_atom_site_label_2
_geom_torsion_atom_site_label_3
_geom_torsion_atom_site_label_4
_geom_torsion_site_symmetry_1
_geom_torsion_site_symmetry_2
_geom_torsion_site_symmetry_3
_geom_torsion_site_symmetry_4
_geom_torsion
_geom_torsion_publ_flag
C6 C1 C2 C3 . . . . -0.1(2) ?
Cl1 C1 C2 C3 . . . . 176.25(12) ?
C1 C2 C3 C4 . . . . -0.1(3) ?
C2 C3 C4 C5 . . . . 0.2(3) ?
C3 C4 C5 C6 . . . . -0.1(3) ?
C2 C1 C6 C5 . . . . 0.3(2) ?
Cl1 C1 C6 C5 . . . . -176.05(11) ?
C2 C1 C6 C7 . . . . 179.26(13) ?
Cl1 C1 C6 C7 . . . . 3.0(2) ?
C4 C5 C6 C1 . . . . -0.2(2) ?
C4 C5 C6 C7 . . . . -179.23(15) ?
C1 C6 C7 O1 . . . . -145.86(16) ?
C5 C6 C7 O1 . . . . 33.2(2) ?
C1 C6 C7 C8 . . . . 44.2(2) ?
C5 C6 C7 C8 . . . . -136.81(14) ?
O1 C7 C8 O2 . . . . -119.03(16) ?
C6 C7 C8 O2 . . . . 51.37(19) ?
O1 C7 C8 C9 . . . . 55.0(2) ?
C6 C7 C8 C9 . . . . -134.60(14) ?
O2 C8 C9 C10 . . . . 4.0(2) ?
C7 C8 C9 C10 . . . . -169.64(13) ?
O2 C8 C9 C14 . . . . -171.77(15) ?
C7 C8 C9 C14 . . . . 14.6(2) ?
C14 C9 C10 C11 . . . . 0.4(2) ?
C8 C9 C10 C11 . . . . -175.55(13) ?
C9 C10 C11 C12 . . . . 1.3(2) ?
C9 C10 C11 N1 . . . . 178.94(12) ?
O5 N1 C11 C10 . . . . 148.61(15) ?
O4 N1 C11 C10 . . . . -31.4(2) ?
O5 N1 C11 C12 . . . . -33.7(2) ?
O4 N1 C11 C12 . . . . 146.30(16) ?
C15 O3 C12 C13 . . . . -0.3(2) ?
C15 O3 C12 C11 . . . . -176.86(15) ?
C10 C11 C12 O3 . . . . 174.20(14) ?
N1 C11 C12 O3 . . . . -3.4(2) ?
C10 C11 C12 C13 . . . . -2.6(2) ?
N1 C11 C12 C13 . . . . 179.86(14) ?
O3 C12 C13 C14 . . . . -174.26(15) ?
C11 C12 C13 C14 . . . . 2.3(2) ?
C12 C13 C14 C9 . . . . -0.7(3) ?
C10 C9 C14 C13 . . . . -0.6(2) ?
C8 C9 C14 C13 . . . . 175.07(15) ?
